data_4077318
loop_
_publ_author_name
'Alvarez, Julio'
'Ren, Tong'
'Kaifer, Angel E.'

_publ_section_title
;
 Redox Potential Selection in a New Class of Dendrimers Containing
 Multiple Ferrocene Centers
;
_journal_issue 16
_journal_name_full Organometallics
_journal_page_first 3543
_journal_paper_doi 10.1021/om0101792
_journal_volume 20
_journal_year 2001
_chemical_formula_sum 'C47 H51 Fe4 I N2'
_chemical_formula_weight 994.20
_chemical_name_systematic
; 
 ? 
;
_space_group_IT_number 14
_symmetry_cell_setting monoclinic
_symmetry_space_group_name_Hall '-P 2ybc'
_symmetry_space_group_name_H-M 'P 1 21/c 1'
_atom_sites_solution_hydrogens geom
_atom_sites_solution_primary direct
_atom_sites_solution_secondary difmap
_audit_creation_method SHELXL-97
_cell_angle_alpha 90.00
_cell_angle_beta 91.0090(10)
_cell_angle_gamma 90.00
_cell_formula_units_Z 4
_cell_length_a 16.2491(7)
_cell_length_b 10.1974(5)
_cell_length_c 25.6676(12)
_cell_measurement_reflns_used 5805
_cell_measurement_temperature 293(2)
_cell_measurement_theta_max 25.202
_cell_measurement_theta_min 2.481
_cell_volume 4252.4(3)
_computing_cell_refinement 'Bruker SMART'
_computing_data_collection 'Bruker SMART'
_computing_data_reduction 'Bruker SAINT'
_computing_molecular_graphics 'Bruker SHELXTL'
_computing_publication_material 'Bruker SHELXTL'
_computing_structure_refinement 'SHELXL-97 (Sheldrick, 1997)'
_computing_structure_solution 'SHELXS-97 (Sheldrick, 1990)'
_diffrn_ambient_temperature 293(2)
_diffrn_measured_fraction_theta_full 0.999
_diffrn_measured_fraction_theta_max 0.999
_diffrn_measurement_device_type 'CCD area detector'
_diffrn_measurement_method 'phi and omega scans'
_diffrn_radiation_monochromator graphite
_diffrn_radiation_source 'fine-focus sealed tube'
_diffrn_radiation_type MoK\a
_diffrn_radiation_wavelength 0.71073
_diffrn_reflns_av_R_equivalents 0.0367
_diffrn_reflns_av_sigmaI/netI 0.0446
_diffrn_reflns_limit_h_max 19
_diffrn_reflns_limit_h_min -15
_diffrn_reflns_limit_k_max 10
_diffrn_reflns_limit_k_min -12
_diffrn_reflns_limit_l_max 30
_diffrn_reflns_limit_l_min -30
_diffrn_reflns_number 22040
_diffrn_reflns_theta_full 25.00
_diffrn_reflns_theta_max 25.00
_diffrn_reflns_theta_min 1.25
_exptl_absorpt_coefficient_mu 2.098
_exptl_absorpt_correction_T_max 0.920
_exptl_absorpt_correction_T_min 0.689
_exptl_absorpt_correction_type empirical
_exptl_absorpt_process_details
; 
  SADABS, Absorption corrections using Bruker CCD based on the method of 
  Bob Blessing.  Acta Cryst. 1995, A51, 33 
;
_exptl_crystal_colour orange
_exptl_crystal_density_diffrn 1.553
_exptl_crystal_density_method 'not measured'
_exptl_crystal_description plat
_exptl_crystal_F_000 2016
_exptl_crystal_size_max 0.17
_exptl_crystal_size_mid 0.11
_exptl_crystal_size_min 0.04
_refine_diff_density_max 0.351
_refine_diff_density_min -0.297
_refine_diff_density_rms 0.081
_refine_ls_extinction_method none
_refine_ls_goodness_of_fit_ref 0.933
_refine_ls_hydrogen_treatment mixed
_refine_ls_matrix_type full
_refine_ls_number_parameters 497
_refine_ls_number_reflns 7483
_refine_ls_number_restraints 0
_refine_ls_restrained_S_all 0.933
_refine_ls_R_factor_all 0.0562
_refine_ls_R_factor_gt 0.0328
_refine_ls_shift/su_max 0.002
_refine_ls_shift/su_mean 0.000
_refine_ls_structure_factor_coef Fsqd
_refine_ls_weighting_details 'calc w=1/[\s^2^(Fo^2^)+(0.0434P)^2^+0.0000P] where P=(Fo^2^+2Fc^2^)/3'
_refine_ls_weighting_scheme calc
_refine_ls_wR_factor_gt 0.0714
_refine_ls_wR_factor_ref 0.0871
_reflns_number_gt 5063
_reflns_number_total 7483
_reflns_threshold_expression >2sigma(I)
_cod_data_source_file om0101792.cif
_cod_data_source_block ak15s
_cod_original_sg_symbol_H-M P2_1/c
_cod_database_code 4077318

loop_
_symmetry_equiv_pos_as_xyz
'x, y, z'
'-x, y+1/2, -z+1/2'
'-x, -y, -z'
'x, -y-1/2, z-1/2'

loop_
_atom_site_label
_atom_site_type_symbol
_atom_site_fract_x
_atom_site_fract_y
_atom_site_fract_z
_atom_site_U_iso_or_equiv
_atom_site_adp_type
_atom_site_occupancy
_atom_site_symmetry_multiplicity
_atom_site_calc_flag
_atom_site_refinement_flags
_atom_site_disorder_assembly
_atom_site_disorder_group
IA I 0.3954(3) -0.4218(6) 0.2698(2) 0.0813(9) Uani 0.53(4) 1 d P A 1
IB I 0.4011(5) -0.4053(11) 0.2812(8) 0.104(2) Uani 0.47(4) 1 d P A 2
Fe1 Fe -0.06725(3) 0.19704(5) 0.32087(2) 0.04511(15) Uani 1 1 d . . .
Fe2 Fe 0.26360(3) 0.19651(5) 0.110454(18) 0.04078(14) Uani 1 1 d . . .
Fe3 Fe 0.49629(3) 0.19175(5) 0.41601(2) 0.04410(15) Uani 1 1 d . . .
Fe4 Fe 0.17481(3) 0.71457(5) 0.43071(2) 0.05112(16) Uani 1 1 d . . .
N1 N 0.19310(15) 0.3276(3) 0.35407(10) 0.0358(7) Uani 1 1 d . . .
N2 N 0.33493(15) 0.1218(3) 0.27674(10) 0.0330(6) Uani 1 1 d . . .
C1 C 0.11463(18) 0.2587(3) 0.36370(13) 0.0374(8) Uani 1 1 d . . .
H1A H 0.0942 0.2870 0.3971 0.045 Uiso 1 1 calc R . .
H1B H 0.1257 0.1655 0.3661 0.045 Uiso 1 1 calc R . .
C2 C 0.33938(19) 0.1825(3) 0.22207(12) 0.0364(8) Uani 1 1 d . . .
H2A H 0.3395 0.2773 0.2254 0.044 Uiso 1 1 calc R . .
H2B H 0.3910 0.1570 0.2065 0.044 Uiso 1 1 calc R . .
C3 C 0.40562(18) 0.1822(4) 0.30892(12) 0.0385(8) Uani 1 1 d . . .
H3A H 0.4568 0.1687 0.2908 0.046 Uiso 1 1 calc R . .
H3B H 0.3967 0.2760 0.3117 0.046 Uiso 1 1 calc R . .
C4 C 0.1844(2) 0.4713(3) 0.35654(13) 0.0386(8) Uani 1 1 d . . .
H4A H 0.1369 0.4973 0.3356 0.046 Uiso 1 1 calc R . .
H4B H 0.2326 0.5114 0.3415 0.046 Uiso 1 1 calc R . .
C5 C 0.2289(2) 0.2908(3) 0.30435(13) 0.0382(8) Uani 1 1 d . . .
H5A H 0.2775 0.3438 0.2987 0.046 Uiso 1 1 calc R . .
H5B H 0.1896 0.3099 0.2765 0.046 Uiso 1 1 calc R . .
C6 C 0.25259(18) 0.1467(3) 0.30169(13) 0.0348(8) Uani 1 1 d . . .
H6A H 0.2541 0.1111 0.3367 0.042 Uiso 1 1 calc R . .
H6B H 0.2103 0.0999 0.2821 0.042 Uiso 1 1 calc R . .
C7 C 0.3478(2) -0.0235(3) 0.27275(13) 0.0434(9) Uani 1 1 d . . .
H7A H 0.3451 -0.0620 0.3068 0.065 Uiso 1 1 calc R . .
H7B H 0.4008 -0.0406 0.2583 0.065 Uiso 1 1 calc R . .
H7C H 0.3057 -0.0608 0.2506 0.065 Uiso 1 1 calc R . .
C11 C 0.0477(2) 0.2801(3) 0.32292(14) 0.0425(9) Uani 1 1 d . . .
C12 C -0.0142(2) 0.3779(4) 0.32326(18) 0.0584(11) Uani 1 1 d . . .
H12A H -0.0206 0.4413 0.3489 0.070 Uiso 1 1 calc R . .
C13 C -0.0646(3) 0.3633(5) 0.2781(2) 0.0772(15) Uani 1 1 d . . .
H13A H -0.1102 0.4144 0.2694 0.093 Uiso 1 1 calc R . .
C14 C -0.0342(3) 0.2588(6) 0.24896(18) 0.0777(15) Uani 1 1 d . . .
H14A H -0.0551 0.2292 0.2171 0.093 Uiso 1 1 calc R . .
C15 C 0.0347(2) 0.2058(5) 0.27682(15) 0.0598(11) Uani 1 1 d . . .
H15A H 0.0660 0.1343 0.2665 0.072 Uiso 1 1 calc R . .
C16 C -0.0745(3) 0.0674(5) 0.3806(2) 0.0791(14) Uani 1 1 d . . .
H16A H -0.0325 0.0472 0.4043 0.095 Uiso 1 1 calc R . .
C17 C -0.1329(4) 0.1640(5) 0.3858(2) 0.0899(17) Uani 1 1 d . . .
H17A H -0.1368 0.2205 0.4141 0.108 Uiso 1 1 calc R . .
C18 C -0.1848(3) 0.1642(5) 0.3425(3) 0.0900(18) Uani 1 1 d . . .
H18A H -0.2292 0.2203 0.3368 0.108 Uiso 1 1 calc R . .
C19 C -0.1592(3) 0.0666(5) 0.3094(2) 0.0797(15) Uani 1 1 d . . .
H19A H -0.1832 0.0450 0.2774 0.096 Uiso 1 1 calc R . .
C20 C -0.0904(3) 0.0055(4) 0.3328(2) 0.0778(15) Uani 1 1 d . . .
H20A H -0.0607 -0.0639 0.3190 0.093 Uiso 1 1 calc R . .
C21 C 0.27038(19) 0.1431(3) 0.18647(12) 0.0347(8) Uani 1 1 d . . .
C22 C 0.1975(2) 0.2188(4) 0.17623(13) 0.0435(9) Uani 1 1 d . . .
H22A H 0.1840 0.2977 0.1921 0.052 Uiso 1 1 calc R . .
C23 C 0.1497(2) 0.1534(5) 0.13807(15) 0.0564(11) Uani 1 1 d . . .
H23A H 0.0994 0.1818 0.1243 0.068 Uiso 1 1 calc R . .
C24 C 0.1906(3) 0.0388(4) 0.12446(15) 0.0590(11) Uani 1 1 d . . .
H24A H 0.1721 -0.0223 0.1000 0.071 Uiso 1 1 calc R . .
C25 C 0.2650(2) 0.0303(4) 0.15409(14) 0.0484(9) Uani 1 1 d . . .
H25A H 0.3035 -0.0371 0.1526 0.058 Uiso 1 1 calc R . .
C26 C 0.3762(3) 0.2546(6) 0.08651(18) 0.0762(14) Uani 1 1 d . . .
H26A H 0.4263 0.2363 0.1031 0.091 Uiso 1 1 calc R . .
C27 C 0.3269(4) 0.3626(5) 0.09571(18) 0.0780(15) Uani 1 1 d . . .
H27A H 0.3379 0.4289 0.1197 0.094 Uiso 1 1 calc R . .
C28 C 0.2572(3) 0.3547(5) 0.0623(2) 0.0787(15) Uani 1 1 d . . .
H28A H 0.2141 0.4146 0.0600 0.094 Uiso 1 1 calc R . .
C29 C 0.2654(3) 0.2378(5) 0.03294(16) 0.0687(13) Uani 1 1 d . . .
H29A H 0.2284 0.2068 0.0078 0.082 Uiso 1 1 calc R . .
C30 C 0.3380(3) 0.1782(5) 0.04820(17) 0.0671(12) Uani 1 1 d . . .
H30A H 0.3582 0.0997 0.0351 0.081 Uiso 1 1 calc R . .
C31 C 0.41364(19) 0.1254(3) 0.36243(12) 0.0366(8) Uani 1 1 d . . .
C32 C 0.4686(2) 0.0226(4) 0.37731(13) 0.0431(9) Uani 1 1 d . . .
H32A H 0.5030 -0.0233 0.3552 0.052 Uiso 1 1 calc R . .
C33 C 0.4619(2) 0.0025(4) 0.43166(14) 0.0462(9) Uani 1 1 d . . .
H33A H 0.4912 -0.0587 0.4514 0.055 Uiso 1 1 calc R . .
C34 C 0.4032(2) 0.0910(4) 0.45065(13) 0.0445(9) Uani 1 1 d . . .
H34A H 0.3870 0.0983 0.4851 0.053 Uiso 1 1 calc R . .
C35 C 0.37274(19) 0.1674(4) 0.40827(13) 0.0412(9) Uani 1 1 d . . .
H35A H 0.3332 0.2331 0.4101 0.049 Uiso 1 1 calc R . .
C36 C 0.5458(4) 0.3567(6) 0.3869(3) 0.0915(18) Uani 1 1 d . . .
H36A H 0.5276 0.3999 0.3570 0.110 Uiso 1 1 calc R . .
C37 C 0.6046(4) 0.2569(7) 0.3892(3) 0.108(2) Uani 1 1 d . . .
H37A H 0.6326 0.2217 0.3612 0.129 Uiso 1 1 calc R . .
C38 C 0.6136(4) 0.2203(7) 0.4405(4) 0.115(3) Uani 1 1 d . . .
H38A H 0.6486 0.1551 0.4532 0.138 Uiso 1 1 calc R . .
C39 C 0.5624(5) 0.2964(8) 0.4695(2) 0.108(2) Uani 1 1 d . . .
H39A H 0.5573 0.2924 0.5055 0.129 Uiso 1 1 calc R . .
C40 C 0.5196(3) 0.3796(5) 0.4366(3) 0.0944(18) Uani 1 1 d . . .
H40A H 0.4800 0.4404 0.4464 0.113 Uiso 1 1 calc R . .
C41 C 0.1745(2) 0.5223(3) 0.41077(14) 0.0428(9) Uani 1 1 d . . .
C42 C 0.2405(2) 0.5496(4) 0.44648(15) 0.0532(10) Uani 1 1 d . . .
H42A H 0.2961 0.5360 0.4403 0.064 Uiso 1 1 calc R . .
C43 C 0.2074(3) 0.6005(4) 0.49263(16) 0.0672(13) Uani 1 1 d . . .
H43A H 0.2373 0.6280 0.5219 0.081 Uiso 1 1 calc R . .
C44 C 0.1222(3) 0.6026(5) 0.48682(17) 0.0787(15) Uani 1 1 d . . .
H44A H 0.0852 0.6311 0.5116 0.094 Uiso 1 1 calc R . .
C45 C 0.1014(3) 0.5537(4) 0.43656(17) 0.0664(13) Uani 1 1 d . . .
H45A H 0.0484 0.5441 0.4229 0.080 Uiso 1 1 calc R . .
C46 C 0.1923(4) 0.8175(5) 0.3644(2) 0.0863(17) Uani 1 1 d . . .
H46A H 0.2006 0.7823 0.3314 0.104 Uiso 1 1 calc R . .
C47 C 0.2545(4) 0.8470(6) 0.4020(3) 0.105(2) Uani 1 1 d . . .
H47A H 0.3108 0.8347 0.3986 0.127 Uiso 1 1 calc R . .
C48 C 0.2147(6) 0.8979(5) 0.4452(3) 0.114(2) Uani 1 1 d . . .
H48A H 0.2407 0.9253 0.4759 0.136 Uiso 1 1 calc R . .
C49 C 0.1308(5) 0.9016(5) 0.4357(3) 0.121(2) Uani 1 1 d . . .
H49A H 0.0909 0.9322 0.4582 0.145 Uiso 1 1 calc R . .
C50 C 0.1171(4) 0.8502(5) 0.3852(2) 0.103(2) Uani 1 1 d . . .
H50A H 0.0661 0.8401 0.3688 0.124 Uiso 1 1 calc R . .

loop_
_atom_site_aniso_label
_atom_site_aniso_U_11
_atom_site_aniso_U_22
_atom_site_aniso_U_33
_atom_site_aniso_U_23
_atom_site_aniso_U_13
_atom_site_aniso_U_12
IA 0.0647(9) 0.0691(16) 0.111(3) 0.0182(9) 0.0303(11) -0.0158(13)
IB 0.0716(18) 0.0619(17) 0.180(5) 0.025(3) 0.055(2) 0.0048(12)
Fe1 0.0310(3) 0.0357(3) 0.0687(4) -0.0054(3) 0.0035(2) -0.0045(2)
Fe2 0.0473(3) 0.0391(3) 0.0361(3) 0.0008(2) 0.0040(2) -0.0072(2)
Fe3 0.0332(3) 0.0485(3) 0.0504(3) -0.0014(3) -0.0036(2) -0.0021(2)
Fe4 0.0594(4) 0.0383(3) 0.0551(4) -0.0087(3) -0.0148(3) -0.0010(3)
N1 0.0332(15) 0.0313(17) 0.0433(16) -0.0025(13) 0.0072(12) -0.0016(12)
N2 0.0307(15) 0.0329(16) 0.0355(15) 0.0024(12) 0.0032(12) 0.0035(12)
C1 0.0346(19) 0.032(2) 0.046(2) -0.0015(16) 0.0093(16) -0.0027(15)
C2 0.0353(18) 0.038(2) 0.0357(19) 0.0064(16) 0.0086(15) 0.0050(15)
C3 0.0266(17) 0.047(2) 0.041(2) 0.0035(17) -0.0007(14) -0.0010(15)
C4 0.0332(18) 0.034(2) 0.049(2) -0.0013(16) 0.0043(15) -0.0045(15)
C5 0.0323(18) 0.037(2) 0.046(2) 0.0017(17) 0.0078(15) 0.0027(15)
C6 0.0277(17) 0.036(2) 0.041(2) 0.0011(15) 0.0093(14) 0.0001(14)
C7 0.051(2) 0.031(2) 0.049(2) 0.0008(17) 0.0041(17) 0.0083(17)
C11 0.0306(19) 0.039(2) 0.058(2) -0.0049(18) 0.0064(17) -0.0066(16)
C12 0.037(2) 0.034(2) 0.104(3) 0.003(2) -0.003(2) -0.0070(17)
C13 0.052(3) 0.062(3) 0.117(4) 0.035(3) -0.016(3) -0.011(2)
C14 0.054(3) 0.115(5) 0.063(3) 0.014(3) -0.015(2) -0.022(3)
C15 0.042(2) 0.078(3) 0.059(3) -0.011(2) 0.0098(19) -0.006(2)
C16 0.062(3) 0.076(4) 0.099(4) 0.025(3) -0.004(3) -0.022(3)
C17 0.096(4) 0.074(4) 0.101(4) -0.016(3) 0.050(4) -0.025(3)
C18 0.037(3) 0.062(4) 0.171(6) 0.017(4) 0.028(3) -0.002(2)
C19 0.063(3) 0.064(3) 0.112(4) 0.001(3) -0.014(3) -0.034(3)
C20 0.057(3) 0.037(3) 0.140(5) -0.008(3) 0.024(3) -0.006(2)
C21 0.0375(19) 0.0304(19) 0.0366(19) 0.0012(15) 0.0067(15) 0.0007(15)
C22 0.042(2) 0.052(3) 0.037(2) 0.0026(17) 0.0028(16) 0.0085(17)
C23 0.041(2) 0.080(3) 0.048(2) 0.010(2) -0.0012(18) -0.010(2)
C24 0.071(3) 0.062(3) 0.043(2) -0.001(2) -0.001(2) -0.031(2)
C25 0.066(3) 0.031(2) 0.049(2) 0.0007(17) 0.017(2) 0.0002(18)
C26 0.062(3) 0.103(4) 0.063(3) 0.028(3) 0.006(2) -0.030(3)
C27 0.110(4) 0.060(3) 0.064(3) 0.000(3) 0.017(3) -0.045(3)
C28 0.086(4) 0.063(3) 0.088(4) 0.038(3) 0.024(3) 0.012(3)
C29 0.082(3) 0.079(4) 0.045(3) 0.014(2) 0.004(2) -0.014(3)
C30 0.081(3) 0.065(3) 0.056(3) 0.005(2) 0.028(2) 0.002(3)
C31 0.0301(18) 0.045(2) 0.0348(19) -0.0006(16) -0.0021(14) 0.0017(15)
C32 0.038(2) 0.048(2) 0.044(2) -0.0035(18) 0.0002(16) 0.0093(17)
C33 0.050(2) 0.048(2) 0.039(2) 0.0033(18) -0.0092(17) 0.0024(19)
C34 0.042(2) 0.057(3) 0.034(2) -0.0015(18) 0.0018(16) -0.0020(18)
C35 0.0306(18) 0.048(2) 0.045(2) -0.0067(17) -0.0005(15) 0.0038(16)
C36 0.083(4) 0.089(4) 0.100(5) 0.039(4) -0.032(3) -0.048(3)
C37 0.061(4) 0.107(6) 0.156(7) -0.029(5) 0.042(4) -0.039(4)
C38 0.060(4) 0.085(5) 0.197(8) 0.005(6) -0.061(5) -0.018(3)
C39 0.143(6) 0.098(5) 0.081(4) 0.003(4) -0.043(4) -0.071(5)
C40 0.074(4) 0.059(4) 0.150(6) -0.024(4) 0.007(4) -0.018(3)
C41 0.048(2) 0.034(2) 0.047(2) -0.0017(17) 0.0051(17) -0.0045(16)
C42 0.058(2) 0.046(3) 0.055(3) 0.005(2) -0.008(2) 0.0030(19)
C43 0.104(4) 0.056(3) 0.042(2) -0.001(2) -0.002(2) -0.014(3)
C44 0.094(4) 0.081(4) 0.063(3) -0.029(3) 0.026(3) -0.021(3)
C45 0.054(3) 0.071(3) 0.075(3) -0.022(2) 0.016(2) -0.021(2)
C46 0.133(5) 0.052(3) 0.073(3) 0.017(3) -0.034(3) -0.025(3)
C47 0.119(5) 0.070(4) 0.126(5) 0.045(4) -0.032(4) -0.049(4)
C48 0.194(8) 0.044(3) 0.101(5) -0.003(3) -0.052(5) -0.020(4)
C49 0.174(7) 0.070(4) 0.118(5) -0.032(4) -0.048(5) 0.060(4)
C50 0.136(6) 0.068(4) 0.104(5) -0.014(3) -0.054(4) 0.038(4)

loop_
_atom_type_symbol
_atom_type_description
_atom_type_scat_dispersion_real
_atom_type_scat_dispersion_imag
_atom_type_scat_source
C C 0.0033 0.0016 'International Tables Vol C Tables 4.2.6.8 and 6.1.1.4'
H H 0.0000 0.0000 'International Tables Vol C Tables 4.2.6.8 and 6.1.1.4'
N N 0.0061 0.0033 'International Tables Vol C Tables 4.2.6.8 and 6.1.1.4'
Fe Fe 0.3463 0.8444 'International Tables Vol C Tables 4.2.6.8 and 6.1.1.4'
I I -0.4742 1.8119 'International Tables Vol C Tables 4.2.6.8 and 6.1.1.4'

loop_
_geom_angle_atom_site_label_1
_geom_angle_atom_site_label_2
_geom_angle_atom_site_label_3
_geom_angle
C20 Fe1 C19 40.83(18)
C20 Fe1 C13 154.5(2)
C19 Fe1 C13 119.8(2)
C20 Fe1 C17 67.1(2)
C19 Fe1 C17 67.1(2)
C13 Fe1 C17 127.1(2)
C20 Fe1 C15 106.54(18)
C19 Fe1 C15 124.0(2)
C13 Fe1 C15 68.6(2)
C17 Fe1 C15 156.4(2)
C20 Fe1 C18 67.58(19)
C19 Fe1 C18 39.8(2)
C13 Fe1 C18 108.4(2)
C17 Fe1 C18 40.0(2)
C15 Fe1 C18 160.9(2)
C20 Fe1 C16 40.46(19)
C19 Fe1 C16 68.1(2)
C13 Fe1 C16 163.6(3)
C17 Fe1 C16 39.7(2)
C15 Fe1 C16 120.6(2)
C18 Fe1 C16 67.5(2)
C20 Fe1 C14 119.5(2)
C19 Fe1 C14 106.2(2)
C13 Fe1 C14 40.36(19)
C17 Fe1 C14 162.2(3)
C15 Fe1 C14 41.11(16)
C18 Fe1 C14 124.5(2)
C16 Fe1 C14 155.2(3)
C20 Fe1 C12 162.5(2)
C19 Fe1 C12 155.97(19)
C13 Fe1 C12 40.85(17)
C17 Fe1 C12 110.8(2)
C15 Fe1 C12 68.08(17)
C18 Fe1 C12 122.82(19)
C16 Fe1 C12 126.7(2)
C14 Fe1 C12 68.2(2)
C20 Fe1 C11 124.67(17)
C19 Fe1 C11 161.4(2)
C13 Fe1 C11 68.88(16)
C17 Fe1 C11 122.7(2)
C15 Fe1 C11 40.72(14)
C18 Fe1 C11 157.5(2)
C16 Fe1 C11 108.35(17)
C14 Fe1 C11 68.89(16)
C12 Fe1 C11 40.56(14)
C27 Fe2 C21 112.72(17)
C27 Fe2 C30 67.5(2)
C21 Fe2 C30 135.26(17)
C27 Fe2 C26 39.98(19)
C21 Fe2 C26 109.63(16)
C30 Fe2 C26 40.13(18)
C27 Fe2 C22 109.92(18)
C21 Fe2 C22 41.41(12)
C30 Fe2 C22 175.33(18)
C26 Fe2 C22 135.46(19)
C27 Fe2 C25 143.3(2)
C21 Fe2 C25 40.99(13)
C30 Fe2 C25 110.86(17)
C26 Fe2 C25 114.14(19)
C22 Fe2 C25 68.65(15)
C27 Fe2 C28 40.73(19)
C21 Fe2 C28 143.1(2)
C30 Fe2 C28 67.61(19)
C26 Fe2 C28 67.7(2)
C22 Fe2 C28 113.25(18)
C25 Fe2 C28 175.4(2)
C27 Fe2 C29 68.11(19)
C21 Fe2 C29 174.62(18)
C30 Fe2 C29 39.63(17)
C26 Fe2 C29 67.33(18)
C22 Fe2 C29 143.83(18)
C25 Fe2 C29 135.37(18)
C28 Fe2 C29 40.79(19)
C27 Fe2 C24 174.9(2)
C21 Fe2 C24 68.87(14)
C30 Fe2 C24 115.08(18)
C26 Fe2 C24 144.7(2)
C22 Fe2 C24 67.82(16)
C25 Fe2 C24 40.90(15)
C28 Fe2 C24 135.3(2)
C29 Fe2 C24 110.80(18)
C27 Fe2 C23 135.5(2)
C21 Fe2 C23 69.03(14)
C30 Fe2 C23 144.09(18)
C26 Fe2 C23 174.9(2)
C22 Fe2 C23 40.43(14)
C25 Fe2 C23 68.32(16)
C28 Fe2 C23 110.17(19)
C29 Fe2 C23 114.40(17)
C24 Fe2 C23 39.93(16)
C36 Fe3 C37 40.6(2)
C36 Fe3 C38 67.2(2)
C37 Fe3 C38 39.8(2)
C36 Fe3 C40 39.8(2)
C37 Fe3 C40 67.4(2)
C38 Fe3 C40 67.1(2)
C36 Fe3 C31 106.98(18)
C37 Fe3 C31 116.9(3)
C38 Fe3 C31 150.7(3)
C40 Fe3 C31 127.9(2)
C36 Fe3 C35 117.8(2)
C37 Fe3 C35 151.2(3)
C38 Fe3 C35 167.4(3)
C40 Fe3 C35 108.78(19)
C31 Fe3 C35 41.26(12)
C36 Fe3 C39 66.6(2)
C37 Fe3 C39 66.6(3)
C38 Fe3 C39 39.5(3)
C40 Fe3 C39 39.7(2)
C31 Fe3 C39 166.6(3)
C35 Fe3 C39 129.9(3)
C36 Fe3 C32 127.8(2)
C37 Fe3 C32 107.4(2)
C38 Fe3 C32 118.2(3)
C40 Fe3 C32 165.7(3)
C31 Fe3 C32 41.11(13)
C35 Fe3 C32 68.84(14)
C39 Fe3 C32 152.1(3)
C36 Fe3 C34 152.2(3)
C37 Fe3 C34 166.4(3)
C38 Fe3 C34 129.8(3)
C40 Fe3 C34 119.9(2)
C31 Fe3 C34 68.90(13)
C35 Fe3 C34 40.78(13)
C39 Fe3 C34 110.9(2)
C32 Fe3 C34 68.16(14)
C36 Fe3 C33 166.1(3)
C37 Fe3 C33 128.4(3)
C38 Fe3 C33 109.5(2)
C40 Fe3 C33 153.0(3)
C31 Fe3 C33 68.78(14)
C35 Fe3 C33 68.36(15)
C39 Fe3 C33 120.3(2)
C32 Fe3 C33 40.53(13)
C34 Fe3 C33 40.17(14)
C48 Fe4 C47 40.5(2)
C48 Fe4 C46 67.9(2)
C47 Fe4 C46 41.1(2)
C48 Fe4 C41 161.0(3)
C47 Fe4 C41 123.6(3)
C46 Fe4 C41 106.79(19)
C48 Fe4 C50 67.5(2)
C47 Fe4 C50 68.1(3)
C46 Fe4 C50 39.9(2)
C41 Fe4 C50 121.04(19)
C48 Fe4 C42 124.5(3)
C47 Fe4 C42 106.8(2)
C46 Fe4 C42 121.1(2)
C41 Fe4 C42 41.16(14)
C50 Fe4 C42 156.4(2)
C48 Fe4 C43 108.0(2)
C47 Fe4 C43 120.6(2)
C46 Fe4 C43 156.4(2)
C41 Fe4 C43 69.10(15)
C50 Fe4 C43 162.1(2)
C42 Fe4 C43 40.60(15)
C48 Fe4 C45 157.4(3)
C47 Fe4 C45 161.2(3)
C46 Fe4 C45 124.81(19)
C41 Fe4 C45 40.54(14)
C50 Fe4 C45 109.1(2)
C42 Fe4 C45 67.90(17)
C43 Fe4 C45 68.02(18)
C48 Fe4 C44 121.9(3)
C47 Fe4 C44 155.8(2)
C46 Fe4 C44 162.1(2)
C41 Fe4 C44 68.73(16)
C50 Fe4 C44 126.4(3)
C42 Fe4 C44 67.68(19)
C43 Fe4 C44 39.93(18)
C45 Fe4 C44 40.75(16)
C48 Fe4 C49 39.8(3)
C47 Fe4 C49 68.0(3)
C46 Fe4 C49 67.8(3)
C41 Fe4 C49 157.0(2)
C50 Fe4 C49 40.5(2)
C42 Fe4 C49 161.0(2)
C43 Fe4 C49 124.9(2)
C45 Fe4 C49 122.8(3)
C44 Fe4 C49 109.1(3)
C5 N1 C4 109.5(3)
C5 N1 C1 112.4(3)
C4 N1 C1 112.4(2)
C7 N2 C6 108.7(2)
C7 N2 C3 109.2(2)
C6 N2 C3 111.4(2)
C7 N2 C2 109.1(2)
C6 N2 C2 112.0(2)
C3 N2 C2 106.5(2)
N1 C1 C11 115.3(3)
C21 C2 N2 113.9(3)
C31 C3 N2 113.1(3)
N1 C4 C41 113.4(3)
N1 C5 C6 113.1(3)
N2 C6 C5 114.0(3)
C12 C11 C15 106.6(4)
C12 C11 C1 126.8(3)
C15 C11 C1 126.6(3)
C12 C11 Fe1 69.19(19)
C15 C11 Fe1 68.6(2)
C1 C11 Fe1 127.0(2)
C13 C12 C11 108.8(4)
C13 C12 Fe1 68.9(2)
C11 C12 Fe1 70.3(2)
C14 C13 C12 108.2(4)
C14 C13 Fe1 70.3(3)
C12 C13 Fe1 70.2(2)
C13 C14 C15 107.7(4)
C13 C14 Fe1 69.4(3)
C15 C14 Fe1 69.2(2)
C11 C15 C14 108.7(4)
C11 C15 Fe1 70.7(2)
C14 C15 Fe1 69.7(2)
C17 C16 C20 107.0(5)
C17 C16 Fe1 70.0(3)
C20 C16 Fe1 69.2(3)
C16 C17 C18 109.5(5)
C16 C17 Fe1 70.3(3)
C18 C17 Fe1 70.2(3)
C19 C18 C17 107.9(5)
C19 C18 Fe1 69.8(3)
C17 C18 Fe1 69.9(3)
C18 C19 C20 107.6(5)
C18 C19 Fe1 70.4(3)
C20 C19 Fe1 69.4(2)
C16 C20 C19 107.9(4)
C16 C20 Fe1 70.3(3)
C19 C20 Fe1 69.8(3)
C25 C21 C22 106.7(3)
C25 C21 C2 127.9(3)
C22 C21 C2 125.3(3)
C25 C21 Fe2 69.69(19)
C22 C21 Fe2 69.42(18)
C2 C21 Fe2 123.1(2)
C23 C22 C21 108.5(3)
C23 C22 Fe2 70.2(2)
C21 C22 Fe2 69.17(18)
C24 C23 C22 108.2(4)
C24 C23 Fe2 69.8(2)
C22 C23 Fe2 69.3(2)
C23 C24 C25 108.8(3)
C23 C24 Fe2 70.3(2)
C25 C24 Fe2 69.4(2)
C24 C25 C21 107.8(3)
C24 C25 Fe2 69.7(2)
C21 C25 Fe2 69.3(2)
C27 C26 C30 108.3(5)
C27 C26 Fe2 69.7(3)
C30 C26 Fe2 69.9(2)
C26 C27 C28 108.1(4)
C26 C27 Fe2 70.3(3)
C28 C27 Fe2 70.1(3)
C27 C28 C29 106.8(4)
C27 C28 Fe2 69.2(3)
C29 C28 Fe2 69.6(3)
C30 C29 C28 108.0(4)
C30 C29 Fe2 70.0(2)
C28 C29 Fe2 69.6(2)
C29 C30 C26 108.8(5)
C29 C30 Fe2 70.4(2)
C26 C30 Fe2 69.9(2)
C32 C31 C35 107.4(3)
C32 C31 C3 125.1(3)
C35 C31 C3 127.4(3)
C32 C31 Fe3 70.02(19)
C35 C31 Fe3 69.64(18)
C3 C31 Fe3 122.8(2)
C33 C32 C31 108.1(3)
C33 C32 Fe3 70.3(2)
C31 C32 Fe3 68.9(2)
C34 C33 C32 108.3(3)
C34 C33 Fe3 69.7(2)
C32 C33 Fe3 69.2(2)
C33 C34 C35 108.4(3)
C33 C34 Fe3 70.1(2)
C35 C34 Fe3 69.0(2)
C34 C35 C31 107.8(3)
C34 C35 Fe3 70.22(19)
C31 C35 Fe3 69.09(18)
C40 C36 C37 107.9(5)
C40 C36 Fe3 70.4(3)
C37 C36 Fe3 69.7(3)
C38 C37 C36 107.5(6)
C38 C37 Fe3 70.3(3)
C36 C37 Fe3 69.7(3)
C39 C38 C37 108.2(6)
C39 C38 Fe3 70.8(3)
C37 C38 Fe3 69.9(3)
C38 C39 C40 108.7(6)
C38 C39 Fe3 69.7(3)
C40 C39 Fe3 69.7(3)
C36 C40 C39 107.6(6)
C36 C40 Fe3 69.8(3)
C39 C40 Fe3 70.5(3)
C45 C41 C42 106.5(3)
C45 C41 C4 128.5(3)
C42 C41 C4 125.0(3)
C45 C41 Fe4 70.0(2)
C42 C41 Fe4 69.5(2)
C4 C41 Fe4 124.8(2)
C43 C42 C41 108.6(4)
C43 C42 Fe4 69.8(2)
C41 C42 Fe4 69.3(2)
C44 C43 C42 108.1(4)
C44 C43 Fe4 70.3(3)
C42 C43 Fe4 69.6(2)
C43 C44 C45 108.2(4)
C43 C44 Fe4 69.8(3)
C45 C44 Fe4 69.5(2)
C41 C45 C44 108.6(4)
C41 C45 Fe4 69.4(2)
C44 C45 Fe4 69.7(3)
C50 C46 C47 108.0(6)
C50 C46 Fe4 70.2(3)
C47 C46 Fe4 69.2(3)
C48 C47 C46 106.6(6)
C48 C47 Fe4 69.5(3)
C46 C47 Fe4 69.7(3)
C49 C48 C47 109.8(6)
C49 C48 Fe4 71.3(3)
C47 C48 Fe4 70.1(3)
C48 C49 C50 107.0(6)
C48 C49 Fe4 68.9(3)
C50 C49 Fe4 69.2(3)
C46 C50 C49 108.6(6)
C46 C50 Fe4 69.9(3)
C49 C50 Fe4 70.2(3)

loop_
_geom_bond_atom_site_label_1
_geom_bond_atom_site_label_2
_geom_bond_distance
Fe1 C20 2.014(4)
Fe1 C19 2.019(4)
Fe1 C13 2.020(4)
Fe1 C17 2.024(5)
Fe1 C15 2.024(4)
Fe1 C18 2.027(4)
Fe1 C16 2.028(5)
Fe1 C14 2.031(5)
Fe1 C12 2.037(4)
Fe1 C11 2.051(3)
Fe2 C27 2.021(4)
Fe2 C21 2.027(3)
Fe2 C30 2.029(4)
Fe2 C26 2.029(4)
Fe2 C22 2.030(3)
Fe2 C25 2.032(4)
Fe2 C28 2.034(4)
Fe2 C29 2.034(4)
Fe2 C24 2.035(4)
Fe2 C23 2.042(4)
Fe3 C36 2.014(5)
Fe3 C37 2.014(5)
Fe3 C38 2.018(5)
Fe3 C40 2.021(5)
Fe3 C31 2.022(3)
Fe3 C35 2.029(3)
Fe3 C39 2.031(5)
Fe3 C32 2.037(4)
Fe3 C34 2.045(4)
Fe3 C33 2.051(4)
Fe4 C48 2.011(5)
Fe4 C47 2.019(5)
Fe4 C46 2.024(5)
Fe4 C41 2.027(4)
Fe4 C50 2.029(5)
Fe4 C42 2.029(4)
Fe4 C43 2.032(4)
Fe4 C45 2.035(4)
Fe4 C44 2.038(5)
Fe4 C49 2.042(5)
N1 C5 1.461(4)
N1 C4 1.473(4)
N1 C1 1.480(4)
N2 C7 1.500(4)
N2 C6 1.515(4)
N2 C3 1.532(4)
N2 C2 1.537(4)
C1 C11 1.512(5)
C2 C21 1.489(4)
C3 C31 1.494(4)
C4 C41 1.497(5)
C5 C6 1.521(4)
C11 C12 1.417(5)
C11 C15 1.418(5)
C12 C13 1.416(6)
C13 C14 1.398(7)
C14 C15 1.424(6)
C16 C17 1.376(7)
C16 C20 1.398(7)
C17 C18 1.384(7)
C18 C19 1.378(7)
C19 C20 1.407(6)
C21 C25 1.421(5)
C21 C22 1.434(4)
C22 C23 1.407(5)
C23 C24 1.392(6)
C24 C25 1.421(5)
C26 C27 1.385(7)
C26 C30 1.392(6)
C27 C28 1.411(6)
C28 C29 1.418(6)
C29 C30 1.377(6)
C31 C32 1.425(4)
C31 C35 1.427(4)
C32 C33 1.416(5)
C33 C34 1.407(5)
C34 C35 1.420(5)
C36 C40 1.373(7)
C36 C37 1.396(8)
C37 C38 1.373(8)
C38 C39 1.369(9)
C39 C40 1.377(8)
C41 C45 1.407(5)
C41 C42 1.426(5)
C42 C43 1.409(5)
C43 C44 1.390(6)
C44 C45 1.418(6)
C46 C50 1.383(7)
C46 C47 1.418(7)
C47 C48 1.394(8)
C48 C49 1.381(9)
C49 C50 1.410(7)

loop_
_geom_torsion_atom_site_label_1
_geom_torsion_atom_site_label_2
_geom_torsion_atom_site_label_3
_geom_torsion_atom_site_label_4
_geom_torsion
C5 N1 C1 C11 -58.4(4)
C4 N1 C1 C11 65.7(4)
C7 N2 C2 C21 67.1(3)
C6 N2 C2 C21 -53.2(3)
C3 N2 C2 C21 -175.1(3)
C7 N2 C3 C31 -58.1(3)
C6 N2 C3 C31 61.9(3)
C2 N2 C3 C31 -175.7(3)
C5 N1 C4 C41 -161.4(3)
C1 N1 C4 C41 73.0(3)
C4 N1 C5 C6 171.0(3)
C1 N1 C5 C6 -63.4(3)
C7 N2 C6 C5 -175.6(3)
C3 N2 C6 C5 64.0(3)
C2 N2 C6 C5 -55.1(3)
N1 C5 C6 N2 -137.6(3)
N1 C1 C11 C12 -91.9(4)
N1 C1 C11 C15 88.1(4)
N1 C1 C11 Fe1 177.6(2)
C20 Fe1 C11 C12 -167.3(3)
C19 Fe1 C11 C12 158.6(6)
C13 Fe1 C11 C12 37.3(3)
C17 Fe1 C11 C12 -84.1(3)
C15 Fe1 C11 C12 118.5(4)
C18 Fe1 C11 C12 -50.1(6)
C16 Fe1 C11 C12 -125.5(3)
C14 Fe1 C11 C12 80.7(3)
C20 Fe1 C11 C15 74.1(3)
C19 Fe1 C11 C15 40.1(7)
C13 Fe1 C11 C15 -81.3(3)
C17 Fe1 C11 C15 157.3(3)
C18 Fe1 C11 C15 -168.6(5)
C16 Fe1 C11 C15 116.0(3)
C14 Fe1 C11 C15 -37.9(3)
C12 Fe1 C11 C15 -118.5(4)
C20 Fe1 C11 C1 -46.3(4)
C19 Fe1 C11 C1 -80.3(7)
C13 Fe1 C11 C1 158.3(4)
C17 Fe1 C11 C1 36.9(4)
C15 Fe1 C11 C1 -120.4(4)
C18 Fe1 C11 C1 71.0(6)
C16 Fe1 C11 C1 -4.4(4)
C14 Fe1 C11 C1 -158.3(4)
C12 Fe1 C11 C1 121.1(4)
C15 C11 C12 C13 0.3(4)
C1 C11 C12 C13 -179.7(3)
Fe1 C11 C12 C13 -58.3(3)
C15 C11 C12 Fe1 58.6(3)
C1 C11 C12 Fe1 -121.3(3)
C20 Fe1 C12 C13 157.3(6)
C19 Fe1 C12 C13 -43.1(6)
C17 Fe1 C12 C13 -123.2(4)
C15 Fe1 C12 C13 82.1(3)
C18 Fe1 C12 C13 -80.2(4)
C16 Fe1 C12 C13 -165.2(3)
C14 Fe1 C12 C13 37.7(3)
C11 Fe1 C12 C13 120.3(4)
C20 Fe1 C12 C11 37.0(7)
C19 Fe1 C12 C11 -163.4(4)
C13 Fe1 C12 C11 -120.3(4)
C17 Fe1 C12 C11 116.5(3)
C15 Fe1 C12 C11 -38.2(2)
C18 Fe1 C12 C11 159.5(3)
C16 Fe1 C12 C11 74.5(3)
C14 Fe1 C12 C11 -82.6(3)
C11 C12 C13 C14 -1.1(5)
Fe1 C12 C13 C14 -60.2(3)
C11 C12 C13 Fe1 59.1(3)
C20 Fe1 C13 C14 -45.5(5)
C19 Fe1 C13 C14 -79.8(3)
C17 Fe1 C13 C14 -162.4(3)
C15 Fe1 C13 C14 38.0(2)
C18 Fe1 C13 C14 -121.9(3)
C16 Fe1 C13 C14 165.2(6)
C12 Fe1 C13 C14 118.9(4)
C11 Fe1 C13 C14 81.9(3)
C20 Fe1 C13 C12 -164.4(4)
C19 Fe1 C13 C12 161.3(3)
C17 Fe1 C13 C12 78.7(4)
C15 Fe1 C13 C12 -80.9(3)
C18 Fe1 C13 C12 119.2(3)
C16 Fe1 C13 C12 46.3(8)
C14 Fe1 C13 C12 -118.9(4)
C11 Fe1 C13 C12 -37.0(2)
C12 C13 C14 C15 1.4(5)
Fe1 C13 C14 C15 -58.8(3)
C12 C13 C14 Fe1 60.2(3)
C20 Fe1 C14 C13 159.3(3)
C19 Fe1 C14 C13 117.2(3)
C17 Fe1 C14 C13 52.1(8)
C15 Fe1 C14 C13 -119.3(4)
C18 Fe1 C14 C13 77.6(3)
C16 Fe1 C14 C13 -170.0(4)
C12 Fe1 C14 C13 -38.1(2)
C11 Fe1 C14 C13 -81.8(3)
C20 Fe1 C14 C15 -81.3(3)
C19 Fe1 C14 C15 -123.5(3)
C13 Fe1 C14 C15 119.3(4)
C17 Fe1 C14 C15 171.4(6)
C18 Fe1 C14 C15 -163.1(3)
C16 Fe1 C14 C15 -50.7(6)
C12 Fe1 C14 C15 81.2(3)
C11 Fe1 C14 C15 37.5(3)
C12 C11 C15 C14 0.6(4)
C1 C11 C15 C14 -179.5(3)
Fe1 C11 C15 C14 59.6(3)
C12 C11 C15 Fe1 -59.0(2)
C1 C11 C15 Fe1 121.0(3)
C13 C14 C15 C11 -1.2(5)
Fe1 C14 C15 C11 -60.1(3)
C13 C14 C15 Fe1 58.9(3)
C20 Fe1 C15 C11 -124.4(3)
C19 Fe1 C15 C11 -165.6(3)
C13 Fe1 C15 C11 82.1(3)
C17 Fe1 C15 C11 -54.0(6)
C18 Fe1 C15 C11 166.6(5)
C16 Fe1 C15 C11 -82.7(3)
C14 Fe1 C15 C11 119.5(4)
C12 Fe1 C15 C11 38.0(2)
C20 Fe1 C15 C14 116.2(3)
C19 Fe1 C15 C14 74.9(4)
C13 Fe1 C15 C14 -37.3(3)
C17 Fe1 C15 C14 -173.4(5)
C18 Fe1 C15 C14 47.2(7)
C16 Fe1 C15 C14 157.9(3)
C12 Fe1 C15 C14 -81.4(3)
C11 Fe1 C15 C14 -119.5(4)
C20 Fe1 C16 C17 -118.2(4)
C19 Fe1 C16 C17 -80.0(4)
C13 Fe1 C16 C17 42.0(8)
C15 Fe1 C16 C17 162.5(3)
C18 Fe1 C16 C17 -36.9(3)
C14 Fe1 C16 C17 -161.3(4)
C12 Fe1 C16 C17 78.2(4)
C11 Fe1 C16 C17 119.5(3)
C19 Fe1 C16 C20 38.2(3)
C13 Fe1 C16 C20 160.2(6)
C17 Fe1 C16 C20 118.2(4)
C15 Fe1 C16 C20 -79.4(3)
C18 Fe1 C16 C20 81.3(3)
C14 Fe1 C16 C20 -43.1(5)
C12 Fe1 C16 C20 -163.6(3)
C11 Fe1 C16 C20 -122.3(3)
C20 C16 C17 C18 -0.1(6)
Fe1 C16 C17 C18 59.4(4)
C20 C16 C17 Fe1 -59.5(3)
C20 Fe1 C17 C16 38.4(3)
C19 Fe1 C17 C16 82.9(3)
C13 Fe1 C17 C16 -166.2(3)
C15 Fe1 C17 C16 -40.3(7)
C18 Fe1 C17 C16 120.4(5)
C14 Fe1 C17 C16 153.9(7)
C12 Fe1 C17 C16 -122.9(3)
C11 Fe1 C17 C16 -79.1(4)
C20 Fe1 C17 C18 -82.0(3)
C19 Fe1 C17 C18 -37.5(3)
C13 Fe1 C17 C18 73.4(4)
C15 Fe1 C17 C18 -160.7(4)
C16 Fe1 C17 C18 -120.4(5)
C14 Fe1 C17 C18 33.6(9)
C12 Fe1 C17 C18 116.7(3)
C11 Fe1 C17 C18 160.5(3)
C16 C17 C18 C19 0.1(6)
Fe1 C17 C18 C19 59.6(3)
C16 C17 C18 Fe1 -59.5(3)
C20 Fe1 C18 C19 -38.4(3)
C13 Fe1 C18 C19 114.7(4)
C17 Fe1 C18 C19 -119.0(5)
C15 Fe1 C18 C19 37.0(8)
C16 Fe1 C18 C19 -82.4(4)
C14 Fe1 C18 C19 72.9(4)
C12 Fe1 C18 C19 157.5(3)
C11 Fe1 C18 C19 -166.1(4)
C20 Fe1 C18 C17 80.6(3)
C19 Fe1 C18 C17 119.0(5)
C13 Fe1 C18 C17 -126.4(3)
C15 Fe1 C18 C17 156.0(6)
C16 Fe1 C18 C17 36.6(3)
C14 Fe1 C18 C17 -168.2(3)
C12 Fe1 C18 C17 -83.6(4)
C11 Fe1 C18 C17 -47.2(6)
C17 C18 C19 C20 0.0(5)
Fe1 C18 C19 C20 59.7(3)
C17 C18 C19 Fe1 -59.7(3)
C20 Fe1 C19 C18 118.5(5)
C13 Fe1 C19 C18 -83.3(4)
C17 Fe1 C19 C18 37.6(3)
C15 Fe1 C19 C18 -166.3(3)
C16 Fe1 C19 C18 80.7(4)
C14 Fe1 C19 C18 -124.9(4)
C12 Fe1 C19 C18 -52.3(6)
C11 Fe1 C19 C18 163.3(5)
C13 Fe1 C19 C20 158.2(3)
C17 Fe1 C19 C20 -80.9(3)
C15 Fe1 C19 C20 75.2(4)
C18 Fe1 C19 C20 -118.5(5)
C16 Fe1 C19 C20 -37.9(3)
C14 Fe1 C19 C20 116.6(3)
C12 Fe1 C19 C20 -170.8(4)
C11 Fe1 C19 C20 44.8(7)
C17 C16 C20 C19 0.1(5)
Fe1 C16 C20 C19 -59.9(3)
C17 C16 C20 Fe1 60.0(3)
C18 C19 C20 C16 -0.1(5)
Fe1 C19 C20 C16 60.3(3)
C18 C19 C20 Fe1 -60.3(3)
C19 Fe1 C20 C16 -118.7(4)
C13 Fe1 C20 C16 -167.1(4)
C17 Fe1 C20 C16 -37.7(3)
C15 Fe1 C20 C16 118.1(3)
C18 Fe1 C20 C16 -81.2(3)
C14 Fe1 C20 C16 160.8(3)
C12 Fe1 C20 C16 48.8(7)
C11 Fe1 C20 C16 77.2(3)
C13 Fe1 C20 C19 -48.5(6)
C17 Fe1 C20 C19 81.0(3)
C15 Fe1 C20 C19 -123.2(3)
C18 Fe1 C20 C19 37.5(3)
C16 Fe1 C20 C19 118.7(4)
C14 Fe1 C20 C19 -80.5(3)
C12 Fe1 C20 C19 167.5(6)
C11 Fe1 C20 C19 -164.1(3)
N2 C2 C21 C25 -86.5(4)
N2 C2 C21 C22 97.6(4)
N2 C2 C21 Fe2 -175.5(2)
C27 Fe2 C21 C25 -147.5(3)
C30 Fe2 C21 C25 -67.1(3)
C26 Fe2 C21 C25 -104.6(3)
C22 Fe2 C21 C25 117.7(3)
C28 Fe2 C21 C25 176.7(3)
C29 Fe2 C21 C25 -49.7(18)
C24 Fe2 C21 C25 37.8(2)
C23 Fe2 C21 C25 80.7(2)
C27 Fe2 C21 C22 94.8(3)
C30 Fe2 C21 C22 175.2(3)
C26 Fe2 C21 C22 137.7(3)
C25 Fe2 C21 C22 -117.7(3)
C28 Fe2 C21 C22 58.9(4)
C29 Fe2 C21 C22 -167.5(17)
C24 Fe2 C21 C22 -80.0(2)
C23 Fe2 C21 C22 -37.1(2)
C27 Fe2 C21 C2 -24.7(3)
C30 Fe2 C21 C2 55.7(4)
C26 Fe2 C21 C2 18.2(3)
C22 Fe2 C21 C2 -119.5(4)
C25 Fe2 C21 C2 122.8(4)
C28 Fe2 C21 C2 -60.5(4)
C29 Fe2 C21 C2 73.0(19)
C24 Fe2 C21 C2 160.5(3)
C23 Fe2 C21 C2 -156.6(3)
C25 C21 C22 C23 -0.6(4)
C2 C21 C22 C23 176.1(3)
Fe2 C21 C22 C23 59.4(2)
C25 C21 C22 Fe2 -60.0(2)
C2 C21 C22 Fe2 116.7(3)
C27 Fe2 C22 C23 138.1(3)
C21 Fe2 C22 C23 -119.8(3)
C30 Fe2 C22 C23 -166(2)
C26 Fe2 C22 C23 175.6(3)
C25 Fe2 C22 C23 -81.2(3)
C28 Fe2 C22 C23 94.3(3)
C29 Fe2 C22 C23 58.3(4)
C24 Fe2 C22 C23 -37.0(2)
C27 Fe2 C22 C21 -102.1(3)
C30 Fe2 C22 C21 -46(2)
C26 Fe2 C22 C21 -64.7(3)
C25 Fe2 C22 C21 38.6(2)
C28 Fe2 C22 C21 -145.9(3)
C29 Fe2 C22 C21 178.0(3)
C24 Fe2 C22 C21 82.7(2)
C23 Fe2 C22 C21 119.8(3)
C21 C22 C23 C24 0.3(4)
Fe2 C22 C23 C24 59.1(3)
C21 C22 C23 Fe2 -58.8(2)
C27 Fe2 C23 C24 176.7(3)
C21 Fe2 C23 C24 -81.7(2)
C30 Fe2 C23 C24 58.4(4)
C26 Fe2 C23 C24 -157(2)
C22 Fe2 C23 C24 -119.7(3)
C25 Fe2 C23 C24 -37.6(2)
C28 Fe2 C23 C24 137.8(3)
C29 Fe2 C23 C24 93.8(3)
C27 Fe2 C23 C22 -63.6(3)
C21 Fe2 C23 C22 37.9(2)
C30 Fe2 C23 C22 178.1(3)
C26 Fe2 C23 C22 -38(2)
C25 Fe2 C23 C22 82.1(2)
C28 Fe2 C23 C22 -102.5(3)
C29 Fe2 C23 C22 -146.6(3)
C24 Fe2 C23 C22 119.7(3)
C22 C23 C24 C25 0.1(4)
Fe2 C23 C24 C25 58.9(3)
C22 C23 C24 Fe2 -58.8(3)
C27 Fe2 C24 C23 -27(2)
C21 Fe2 C24 C23 82.2(2)
C30 Fe2 C24 C23 -146.5(3)
C26 Fe2 C24 C23 176.6(3)
C22 Fe2 C24 C23 37.5(2)
C25 Fe2 C24 C23 120.0(3)
C28 Fe2 C24 C23 -63.7(3)
C29 Fe2 C24 C23 -103.6(3)
C27 Fe2 C24 C25 -147.0(19)
C21 Fe2 C24 C25 -37.8(2)
C30 Fe2 C24 C25 93.5(3)
C26 Fe2 C24 C25 56.6(4)
C22 Fe2 C24 C25 -82.5(2)
C28 Fe2 C24 C25 176.3(3)
C29 Fe2 C24 C25 136.4(2)
C23 Fe2 C24 C25 -120.0(3)
C23 C24 C25 C21 -0.4(4)
Fe2 C24 C25 C21 59.0(2)
C23 C24 C25 Fe2 -59.5(3)
C22 C21 C25 C24 0.6(4)
C2 C21 C25 C24 -175.9(3)
Fe2 C21 C25 C24 -59.2(2)
C22 C21 C25 Fe2 59.9(2)
C2 C21 C25 Fe2 -116.7(3)
C27 Fe2 C25 C24 175.4(3)
C21 Fe2 C25 C24 119.3(3)
C30 Fe2 C25 C24 -104.6(3)
C26 Fe2 C25 C24 -148.1(3)
C22 Fe2 C25 C24 80.3(2)
C28 Fe2 C25 C24 -35(2)
C29 Fe2 C25 C24 -66.6(3)
C23 Fe2 C25 C24 36.7(2)
C27 Fe2 C25 C21 56.1(4)
C30 Fe2 C25 C21 136.1(2)
C26 Fe2 C25 C21 92.6(3)
C22 Fe2 C25 C21 -38.94(19)
C28 Fe2 C25 C21 -154(2)
C29 Fe2 C25 C21 174.1(2)
C24 Fe2 C25 C21 -119.3(3)
C23 Fe2 C25 C21 -82.6(2)
C21 Fe2 C26 C27 -102.3(3)
C30 Fe2 C26 C27 119.4(4)
C22 Fe2 C26 C27 -62.9(4)
C25 Fe2 C26 C27 -146.4(3)
C28 Fe2 C26 C27 38.2(3)
C29 Fe2 C26 C27 82.5(3)
C24 Fe2 C26 C27 176.8(3)
C23 Fe2 C26 C27 -28(2)
C27 Fe2 C26 C30 -119.4(4)
C21 Fe2 C26 C30 138.3(3)
C22 Fe2 C26 C30 177.7(3)
C25 Fe2 C26 C30 94.2(3)
C28 Fe2 C26 C30 -81.2(3)
C29 Fe2 C26 C30 -36.9(3)
C24 Fe2 C26 C30 57.4(4)
C23 Fe2 C26 C30 -147.8(19)
C30 C26 C27 C28 -0.7(5)
Fe2 C26 C27 C28 -60.2(3)
C30 C26 C27 Fe2 59.5(3)
C21 Fe2 C27 C26 93.9(3)
C30 Fe2 C27 C26 -37.4(3)
C22 Fe2 C27 C26 138.4(3)
C25 Fe2 C27 C26 57.7(4)
C28 Fe2 C27 C26 -118.8(4)
C29 Fe2 C27 C26 -80.4(3)
C24 Fe2 C27 C26 -158.9(19)
C23 Fe2 C27 C26 176.6(3)
C21 Fe2 C27 C28 -147.4(3)
C30 Fe2 C27 C28 81.3(3)
C26 Fe2 C27 C28 118.8(4)
C22 Fe2 C27 C28 -102.9(3)
C25 Fe2 C27 C28 176.5(3)
C29 Fe2 C27 C28 38.4(3)
C24 Fe2 C27 C28 -40(2)
C23 Fe2 C27 C28 -64.7(4)
C26 C27 C28 C29 0.6(5)
Fe2 C27 C28 C29 -59.7(3)
C26 C27 C28 Fe2 60.3(3)
C21 Fe2 C28 C27 55.9(4)
C30 Fe2 C28 C27 -81.0(3)
C26 Fe2 C28 C27 -37.5(3)
C22 Fe2 C28 C27 94.0(3)
C25 Fe2 C28 C27 -152(2)
C29 Fe2 C28 C27 -118.1(4)
C24 Fe2 C28 C27 175.3(3)
C23 Fe2 C28 C27 137.5(3)
C27 Fe2 C28 C29 118.1(4)
C21 Fe2 C28 C29 174.0(3)
C30 Fe2 C28 C29 37.1(3)
C26 Fe2 C28 C29 80.6(3)
C22 Fe2 C28 C29 -147.9(3)
C25 Fe2 C28 C29 -34(2)
C24 Fe2 C28 C29 -66.5(4)
C23 Fe2 C28 C29 -104.3(3)
C27 C28 C29 C30 -0.3(5)
Fe2 C28 C29 C30 -59.7(3)
C27 C28 C29 Fe2 59.4(3)
C27 Fe2 C29 C30 80.7(3)
C21 Fe2 C29 C30 -19.2(19)
C26 Fe2 C29 C30 37.4(3)
C22 Fe2 C29 C30 174.9(3)
C25 Fe2 C29 C30 -64.6(4)
C28 Fe2 C29 C30 119.1(4)
C24 Fe2 C29 C30 -104.6(3)
C23 Fe2 C29 C30 -147.9(3)
C27 Fe2 C29 C28 -38.3(3)
C21 Fe2 C29 C28 -138.2(17)
C30 Fe2 C29 C28 -119.1(4)
C26 Fe2 C29 C28 -81.7(3)
C22 Fe2 C29 C28 55.8(4)
C25 Fe2 C29 C28 176.3(3)
C24 Fe2 C29 C28 136.3(3)
C23 Fe2 C29 C28 93.1(3)
C28 C29 C30 C26 -0.1(5)
Fe2 C29 C30 C26 -59.6(3)
C28 C29 C30 Fe2 59.5(3)
C27 C26 C30 C29 0.5(5)
Fe2 C26 C30 C29 59.9(3)
C27 C26 C30 Fe2 -59.4(3)
C27 Fe2 C30 C29 -82.4(3)
C21 Fe2 C30 C29 177.5(3)
C26 Fe2 C30 C29 -119.7(4)
C22 Fe2 C30 C29 -140(2)
C25 Fe2 C30 C29 137.2(3)
C28 Fe2 C30 C29 -38.1(3)
C24 Fe2 C30 C29 92.8(3)
C23 Fe2 C30 C29 55.7(4)
C27 Fe2 C30 C26 37.3(3)
C21 Fe2 C30 C26 -62.8(4)
C22 Fe2 C30 C26 -20(2)
C25 Fe2 C30 C26 -103.1(3)
C28 Fe2 C30 C26 81.5(3)
C29 Fe2 C30 C26 119.7(4)
C24 Fe2 C30 C26 -147.5(3)
C23 Fe2 C30 C26 175.4(3)
N2 C3 C31 C32 96.4(4)
N2 C3 C31 C35 -87.8(4)
N2 C3 C31 Fe3 -176.1(2)
C36 Fe3 C31 C32 128.6(3)
C37 Fe3 C31 C32 86.0(3)
C38 Fe3 C31 C32 55.0(5)
C40 Fe3 C31 C32 167.3(3)
C35 Fe3 C31 C32 -118.3(3)
C39 Fe3 C31 C32 -172.1(9)
C34 Fe3 C31 C32 -80.5(2)
C33 Fe3 C31 C32 -37.3(2)
C36 Fe3 C31 C35 -113.1(3)
C37 Fe3 C31 C35 -155.7(3)
C38 Fe3 C31 C35 173.3(5)
C40 Fe3 C31 C35 -74.4(3)
C39 Fe3 C31 C35 -53.8(9)
C32 Fe3 C31 C35 118.3(3)
C34 Fe3 C31 C35 37.7(2)
C33 Fe3 C31 C35 80.9(2)
C36 Fe3 C31 C3 9.0(4)
C37 Fe3 C31 C3 -33.6(4)
C38 Fe3 C31 C3 -64.6(6)
C40 Fe3 C31 C3 47.7(4)
C35 Fe3 C31 C3 122.1(4)
C39 Fe3 C31 C3 68.2(10)
C32 Fe3 C31 C3 -119.6(3)
C34 Fe3 C31 C3 159.8(3)
C33 Fe3 C31 C3 -157.0(3)
C35 C31 C32 C33 -0.4(4)
C3 C31 C32 C33 176.2(3)
Fe3 C31 C32 C33 59.5(2)
C35 C31 C32 Fe3 -59.9(2)
C3 C31 C32 Fe3 116.7(3)
C36 Fe3 C32 C33 169.5(3)
C37 Fe3 C32 C33 129.3(4)
C38 Fe3 C32 C33 87.5(4)
C40 Fe3 C32 C33 -164.1(7)
C31 Fe3 C32 C33 -119.5(3)
C35 Fe3 C32 C33 -81.0(2)
C39 Fe3 C32 C33 56.6(5)
C34 Fe3 C32 C33 -37.1(2)
C36 Fe3 C32 C31 -71.0(3)
C37 Fe3 C32 C31 -111.2(3)
C38 Fe3 C32 C31 -153.0(4)
C40 Fe3 C32 C31 -44.5(8)
C35 Fe3 C32 C31 38.52(19)
C39 Fe3 C32 C31 176.1(5)
C34 Fe3 C32 C31 82.5(2)
C33 Fe3 C32 C31 119.5(3)
C31 C32 C33 C34 0.3(4)
Fe3 C32 C33 C34 58.9(3)
C31 C32 C33 Fe3 -58.6(2)
C36 Fe3 C33 C34 -156.7(7)
C37 Fe3 C33 C34 169.8(4)
C38 Fe3 C33 C34 129.2(4)
C40 Fe3 C33 C34 51.6(5)
C31 Fe3 C33 C34 -82.0(2)
C35 Fe3 C33 C34 -37.54(19)
C39 Fe3 C33 C34 87.0(4)
C32 Fe3 C33 C34 -119.9(3)
C36 Fe3 C33 C32 -36.8(8)
C37 Fe3 C33 C32 -70.3(4)
C38 Fe3 C33 C32 -110.9(4)
C40 Fe3 C33 C32 171.4(4)
C31 Fe3 C33 C32 37.85(19)
C35 Fe3 C33 C32 82.3(2)
C39 Fe3 C33 C32 -153.1(4)
C34 Fe3 C33 C32 119.9(3)
C32 C33 C34 C35 0.0(4)
Fe3 C33 C34 C35 58.6(2)
C32 C33 C34 Fe3 -58.6(3)
C36 Fe3 C34 C33 168.2(4)
C37 Fe3 C34 C33 -36.1(10)
C38 Fe3 C34 C33 -71.9(4)
C40 Fe3 C34 C33 -155.8(3)
C31 Fe3 C34 C33 81.7(2)
C35 Fe3 C34 C33 119.9(3)
C39 Fe3 C34 C33 -112.7(4)
C32 Fe3 C34 C33 37.4(2)
C36 Fe3 C34 C35 48.4(5)
C37 Fe3 C34 C35 -156.0(9)
C38 Fe3 C34 C35 168.3(4)
C40 Fe3 C34 C35 84.4(3)
C31 Fe3 C34 C35 -38.2(2)
C39 Fe3 C34 C35 127.5(4)
C32 Fe3 C34 C35 -82.5(2)
C33 Fe3 C34 C35 -119.9(3)
C33 C34 C35 C31 -0.2(4)
Fe3 C34 C35 C31 59.1(2)
C33 C34 C35 Fe3 -59.3(3)
C32 C31 C35 C34 0.4(4)
C3 C31 C35 C34 -176.1(3)
Fe3 C31 C35 C34 -59.8(2)
C32 C31 C35 Fe3 60.1(2)
C3 C31 C35 Fe3 -116.3(3)
C36 Fe3 C35 C34 -156.7(3)
C37 Fe3 C35 C34 168.6(4)
C38 Fe3 C35 C34 -45.8(11)
C40 Fe3 C35 C34 -114.3(3)
C31 Fe3 C35 C34 119.1(3)
C39 Fe3 C35 C34 -75.1(4)
C32 Fe3 C35 C34 80.7(2)
C33 Fe3 C35 C34 37.0(2)
C36 Fe3 C35 C31 84.2(3)
C37 Fe3 C35 C31 49.5(5)
C38 Fe3 C35 C31 -164.9(10)
C40 Fe3 C35 C31 126.6(3)
C39 Fe3 C35 C31 165.9(3)
C32 Fe3 C35 C31 -38.4(2)
C34 Fe3 C35 C31 -119.1(3)
C33 Fe3 C35 C31 -82.1(2)
C37 Fe3 C36 C40 -118.7(5)
C38 Fe3 C36 C40 -81.0(4)
C31 Fe3 C36 C40 129.6(4)
C35 Fe3 C36 C40 86.3(4)
C39 Fe3 C36 C40 -37.9(4)
C32 Fe3 C36 C40 170.1(3)
C34 Fe3 C36 C40 52.8(5)
C33 Fe3 C36 C40 -160.4(7)
C38 Fe3 C36 C37 37.7(4)
C40 Fe3 C36 C37 118.7(5)
C31 Fe3 C36 C37 -111.7(4)
C35 Fe3 C36 C37 -155.1(4)
C39 Fe3 C36 C37 80.8(4)
C32 Fe3 C36 C37 -71.2(5)
C34 Fe3 C36 C37 171.4(4)
C33 Fe3 C36 C37 -41.7(9)
C40 C36 C37 C38 -0.1(6)
Fe3 C36 C37 C38 -60.4(4)
C40 C36 C37 Fe3 60.3(4)
C36 Fe3 C37 C38 118.2(6)
C40 Fe3 C37 C38 80.8(4)
C31 Fe3 C37 C38 -156.9(4)
C35 Fe3 C37 C38 168.9(4)
C39 Fe3 C37 C38 37.5(4)
C32 Fe3 C37 C38 -113.4(5)
C34 Fe3 C37 C38 -44.5(11)
C33 Fe3 C37 C38 -73.6(5)
C38 Fe3 C37 C36 -118.2(6)
C40 Fe3 C37 C36 -37.5(4)
C31 Fe3 C37 C36 84.9(4)
C35 Fe3 C37 C36 50.7(6)
C39 Fe3 C37 C36 -80.8(4)
C32 Fe3 C37 C36 128.3(4)
C34 Fe3 C37 C36 -162.8(7)
C33 Fe3 C37 C36 168.2(3)
C36 C37 C38 C39 -0.7(7)
Fe3 C37 C38 C39 -60.7(4)
C36 C37 C38 Fe3 60.0(4)
C36 Fe3 C38 C39 80.3(4)
C37 Fe3 C38 C39 118.7(6)
C40 Fe3 C38 C39 36.9(4)
C31 Fe3 C38 C39 164.5(4)
C35 Fe3 C38 C39 -36.1(12)
C32 Fe3 C38 C39 -157.8(4)
C34 Fe3 C38 C39 -73.7(5)
C33 Fe3 C38 C39 -114.3(4)
C36 Fe3 C38 C37 -38.4(4)
C40 Fe3 C38 C37 -81.8(4)
C31 Fe3 C38 C37 45.8(7)
C35 Fe3 C38 C37 -154.8(9)
C39 Fe3 C38 C37 -118.7(6)
C32 Fe3 C38 C37 83.5(5)
C34 Fe3 C38 C37 167.6(4)
C33 Fe3 C38 C37 127.1(4)
C37 C38 C39 C40 1.2(7)
Fe3 C38 C39 C40 -59.0(4)
C37 C38 C39 Fe3 60.2(4)
C36 Fe3 C39 C38 -82.1(5)
C37 Fe3 C39 C38 -37.7(4)
C40 Fe3 C39 C38 -120.0(6)
C31 Fe3 C39 C38 -145.7(9)
C35 Fe3 C39 C38 170.3(4)
C32 Fe3 C39 C38 45.4(7)
C34 Fe3 C39 C38 127.9(5)
C33 Fe3 C39 C38 84.3(5)
C36 Fe3 C39 C40 37.9(4)
C37 Fe3 C39 C40 82.3(4)
C38 Fe3 C39 C40 120.0(6)
C31 Fe3 C39 C40 -25.7(12)
C35 Fe3 C39 C40 -69.6(5)
C32 Fe3 C39 C40 165.4(4)
C34 Fe3 C39 C40 -112.1(4)
C33 Fe3 C39 C40 -155.7(4)
C37 C36 C40 C39 0.8(6)
Fe3 C36 C40 C39 60.7(4)
C37 C36 C40 Fe3 -59.9(4)
C38 C39 C40 C36 -1.2(6)
Fe3 C39 C40 C36 -60.2(4)
C38 C39 C40 Fe3 59.0(4)
C37 Fe3 C40 C36 38.2(4)
C38 Fe3 C40 C36 81.5(4)
C31 Fe3 C40 C36 -69.1(4)
C35 Fe3 C40 C36 -111.2(4)
C39 Fe3 C40 C36 118.2(5)
C32 Fe3 C40 C36 -33.4(9)
C34 Fe3 C40 C36 -154.6(3)
C33 Fe3 C40 C36 169.8(4)
C36 Fe3 C40 C39 -118.2(5)
C37 Fe3 C40 C39 -80.0(4)
C38 Fe3 C40 C39 -36.7(4)
C31 Fe3 C40 C39 172.7(4)
C35 Fe3 C40 C39 130.5(4)
C32 Fe3 C40 C39 -151.6(7)
C34 Fe3 C40 C39 87.2(5)
C33 Fe3 C40 C39 51.5(6)
N1 C4 C41 C45 -96.6(5)
N1 C4 C41 C42 84.1(4)
N1 C4 C41 Fe4 172.2(2)
C48 Fe4 C41 C45 164.8(6)
C47 Fe4 C41 C45 -166.2(3)
C46 Fe4 C41 C45 -124.4(3)
C50 Fe4 C41 C45 -83.3(4)
C42 Fe4 C41 C45 117.3(3)
C43 Fe4 C41 C45 80.2(3)
C44 Fe4 C41 C45 37.3(3)
C49 Fe4 C41 C45 -51.7(7)
C48 Fe4 C41 C42 47.5(7)
C47 Fe4 C41 C42 76.5(3)
C46 Fe4 C41 C42 118.3(3)
C50 Fe4 C41 C42 159.4(3)
C43 Fe4 C41 C42 -37.1(2)
C45 Fe4 C41 C42 -117.3(3)
C44 Fe4 C41 C42 -80.0(3)
C49 Fe4 C41 C42 -169.0(6)
C48 Fe4 C41 C4 -71.6(7)
C47 Fe4 C41 C4 -42.6(4)
C46 Fe4 C41 C4 -0.8(4)
C50 Fe4 C41 C4 40.3(4)
C42 Fe4 C41 C4 -119.1(4)
C43 Fe4 C41 C4 -156.2(3)
C45 Fe4 C41 C4 123.6(4)
C44 Fe4 C41 C4 160.9(3)
C49 Fe4 C41 C4 71.9(7)
C45 C41 C42 C43 -1.7(4)
C4 C41 C42 C43 177.8(3)
Fe4 C41 C42 C43 58.9(3)
C45 C41 C42 Fe4 -60.6(3)
C4 C41 C42 Fe4 118.9(3)
C48 Fe4 C42 C43 76.8(4)
C47 Fe4 C42 C43 117.6(3)
C46 Fe4 C42 C43 160.1(3)
C41 Fe4 C42 C43 -120.1(3)
C50 Fe4 C42 C43 -168.8(6)
C45 Fe4 C42 C43 -81.6(3)
C44 Fe4 C42 C43 -37.4(2)
C49 Fe4 C42 C43 46.6(9)
C48 Fe4 C42 C41 -163.0(3)
C47 Fe4 C42 C41 -122.2(3)
C46 Fe4 C42 C41 -79.8(3)
C50 Fe4 C42 C41 -48.7(6)
C43 Fe4 C42 C41 120.1(3)
C45 Fe4 C42 C41 38.6(2)
C44 Fe4 C42 C41 82.7(2)
C49 Fe4 C42 C41 166.8(8)
C41 C42 C43 C44 1.4(5)
Fe4 C42 C43 C44 60.0(3)
C41 C42 C43 Fe4 -58.6(3)
C48 Fe4 C43 C44 118.5(4)
C47 Fe4 C43 C44 161.0(3)
C46 Fe4 C43 C44 -165.6(4)
C41 Fe4 C43 C44 -81.4(3)
C50 Fe4 C43 C44 46.3(8)
C42 Fe4 C43 C44 -119.0(4)
C45 Fe4 C43 C44 -37.8(2)
C49 Fe4 C43 C44 77.8(4)
C48 Fe4 C43 C42 -122.5(4)
C47 Fe4 C43 C42 -80.0(4)
C46 Fe4 C43 C42 -46.6(6)
C41 Fe4 C43 C42 37.5(2)
C50 Fe4 C43 C42 165.3(7)
C45 Fe4 C43 C42 81.2(3)
C44 Fe4 C43 C42 119.0(4)
C49 Fe4 C43 C42 -163.2(3)
C42 C43 C44 C45 -0.5(5)
Fe4 C43 C44 C45 59.1(3)
C42 C43 C44 Fe4 -59.6(3)
C48 Fe4 C44 C43 -79.8(4)
C47 Fe4 C44 C43 -43.3(7)
C46 Fe4 C44 C43 161.1(7)
C41 Fe4 C44 C43 82.5(3)
C50 Fe4 C44 C43 -163.9(3)
C42 Fe4 C44 C43 38.0(2)
C45 Fe4 C44 C43 119.6(4)
C49 Fe4 C44 C43 -122.0(3)
C48 Fe4 C44 C45 160.6(4)
C47 Fe4 C44 C45 -162.8(6)
C46 Fe4 C44 C45 41.5(8)
C41 Fe4 C44 C45 -37.1(3)
C50 Fe4 C44 C45 76.5(4)
C42 Fe4 C44 C45 -81.6(3)
C43 Fe4 C44 C45 -119.6(4)
C49 Fe4 C44 C45 118.5(3)
C42 C41 C45 C44 1.4(5)
C4 C41 C45 C44 -178.1(4)
Fe4 C41 C45 C44 -58.9(3)
C42 C41 C45 Fe4 60.3(3)
C4 C41 C45 Fe4 -119.2(4)
C43 C44 C45 C41 -0.6(5)
Fe4 C44 C45 C41 58.7(3)
C43 C44 C45 Fe4 -59.3(3)
C48 Fe4 C45 C41 -167.2(5)
C47 Fe4 C45 C41 37.9(8)
C46 Fe4 C45 C41 74.2(4)
C50 Fe4 C45 C41 115.8(3)
C42 Fe4 C45 C41 -39.1(2)
C43 Fe4 C45 C41 -83.1(3)
C44 Fe4 C45 C41 -120.1(4)
C49 Fe4 C45 C41 158.6(3)
C48 Fe4 C45 C44 -47.1(7)
C47 Fe4 C45 C44 158.0(7)
C46 Fe4 C45 C44 -165.6(4)
C41 Fe4 C45 C44 120.1(4)
C50 Fe4 C45 C44 -124.1(3)
C42 Fe4 C45 C44 81.0(3)
C43 Fe4 C45 C44 37.0(3)
C49 Fe4 C45 C44 -81.3(4)
C48 Fe4 C46 C50 -80.8(4)
C47 Fe4 C46 C50 -119.1(6)
C41 Fe4 C46 C50 118.6(3)
C42 Fe4 C46 C50 161.2(3)
C43 Fe4 C46 C50 -165.3(4)
C45 Fe4 C46 C50 77.8(4)
C44 Fe4 C46 C50 46.0(9)
C49 Fe4 C46 C50 -37.6(4)
C48 Fe4 C46 C47 38.3(4)
C41 Fe4 C46 C47 -122.3(4)
C50 Fe4 C46 C47 119.1(6)
C42 Fe4 C46 C47 -79.7(5)
C43 Fe4 C46 C47 -46.2(7)
C45 Fe4 C46 C47 -163.1(4)
C44 Fe4 C46 C47 165.1(7)
C49 Fe4 C46 C47 81.5(4)
C50 C46 C47 C48 -0.2(6)
Fe4 C46 C47 C48 -60.0(4)
C50 C46 C47 Fe4 59.8(4)
C46 Fe4 C47 C48 117.7(6)
C41 Fe4 C47 C48 -165.9(4)
C50 Fe4 C47 C48 80.5(4)
C42 Fe4 C47 C48 -124.0(4)
C43 Fe4 C47 C48 -82.0(5)
C45 Fe4 C47 C48 165.4(6)
C44 Fe4 C47 C48 -51.2(8)
C49 Fe4 C47 C48 36.6(4)
C48 Fe4 C47 C46 -117.7(6)
C41 Fe4 C47 C46 76.4(4)
C50 Fe4 C47 C46 -37.2(4)
C42 Fe4 C47 C46 118.4(4)
C43 Fe4 C47 C46 160.4(4)
C45 Fe4 C47 C46 47.8(9)
C44 Fe4 C47 C46 -168.9(5)
C49 Fe4 C47 C46 -81.0(4)
C46 C47 C48 C49 -0.3(7)
Fe4 C47 C48 C49 -60.4(4)
C46 C47 C48 Fe4 60.1(3)
C47 Fe4 C48 C49 120.3(6)
C46 Fe4 C48 C49 81.4(4)
C41 Fe4 C48 C49 158.7(5)
C50 Fe4 C48 C49 38.1(4)
C42 Fe4 C48 C49 -165.2(4)
C43 Fe4 C48 C49 -123.4(4)
C45 Fe4 C48 C49 -47.6(8)
C44 Fe4 C48 C49 -81.8(5)
C46 Fe4 C48 C47 -38.9(4)
C41 Fe4 C48 C47 38.4(8)
C50 Fe4 C48 C47 -82.2(4)
C42 Fe4 C48 C47 74.5(4)
C43 Fe4 C48 C47 116.3(4)
C45 Fe4 C48 C47 -167.8(5)
C44 Fe4 C48 C47 157.9(4)
C49 Fe4 C48 C47 -120.3(6)
C47 C48 C49 C50 0.7(7)
Fe4 C48 C49 C50 -59.0(4)
C47 C48 C49 Fe4 59.7(4)
C47 Fe4 C49 C48 -37.2(4)
C46 Fe4 C49 C48 -81.7(4)
C41 Fe4 C49 C48 -162.4(5)
C50 Fe4 C49 C48 -118.8(7)
C42 Fe4 C49 C48 40.3(10)
C43 Fe4 C49 C48 75.6(5)
C45 Fe4 C49 C48 160.2(4)
C44 Fe4 C49 C48 117.2(4)
C48 Fe4 C49 C50 118.8(7)
C47 Fe4 C49 C50 81.6(4)
C46 Fe4 C49 C50 37.1(4)
C41 Fe4 C49 C50 -43.6(9)
C42 Fe4 C49 C50 159.1(7)
C43 Fe4 C49 C50 -165.7(4)
C45 Fe4 C49 C50 -81.0(5)
C44 Fe4 C49 C50 -124.1(4)
C47 C46 C50 C49 0.6(6)
Fe4 C46 C50 C49 59.8(4)
C47 C46 C50 Fe4 -59.2(4)
C48 C49 C50 C46 -0.8(7)
Fe4 C49 C50 C46 -59.5(4)
C48 C49 C50 Fe4 58.8(4)
C48 Fe4 C50 C46 82.1(4)
C47 Fe4 C50 C46 38.2(4)
C41 Fe4 C50 C46 -78.8(4)
C42 Fe4 C50 C46 -43.6(7)
C43 Fe4 C50 C46 160.7(6)
C45 Fe4 C50 C46 -121.9(3)
C44 Fe4 C50 C46 -164.1(3)
C49 Fe4 C50 C46 119.5(6)
C48 Fe4 C50 C49 -37.4(4)
C47 Fe4 C50 C49 -81.3(5)
C46 Fe4 C50 C49 -119.5(6)
C41 Fe4 C50 C49 161.7(4)
C42 Fe4 C50 C49 -163.1(5)
C43 Fe4 C50 C49 41.2(10)
C45 Fe4 C50 C49 118.6(5)
C44 Fe4 C50 C49 76.4(5)
